data_4504606
loop_
_publ_author_name
'Adams, Christopher J.'
'Angeloni, Alessandro'
'Orpen, A. Guy'
'Podesta, Thomas J.'
'Shore, Benjamin'

_publ_section_title
;
 Crystal Synthesis of Organic&#x2212;Inorganic Hybrid Salts Based on
 Tetrachloroplatinate and -palladate Salts of Organic Cations:&#x2009;
 Formation of Linear, Two-, and Three-Dimensional
 NH&#x00B7;&#x00B7;&#x00B7;Cl Hydrogen Bond Networks
;
_journal_issue 2
_journal_name_full 'Crystal Growth &amp; Design'
_journal_page_first 411
_journal_paper_doi 10.1021/cg050362o
_journal_volume 6
_journal_year 2006
_chemical_formula_sum 'C12 H12 Cl2 N2 O4'
_chemical_formula_weight 319.14
_chemical_name_systematic
;

 ?

;
_space_group_IT_number 14
_symmetry_cell_setting monoclinic
_symmetry_space_group_name_Hall '-P 2ybc'
_symmetry_space_group_name_H-M 'P 1 21/c 1'
_atom_sites_solution_hydrogens geom
_atom_sites_solution_primary direct
_atom_sites_solution_secondary difmap
_audit_creation_method SHELXL-97
_cell_angle_alpha 90.00
_cell_angle_beta 92.112(2)
_cell_angle_gamma 90.00
_cell_formula_units_Z 4
_cell_length_a 12.9360(13)
_cell_length_b 7.0450(7)
_cell_length_c 14.8136(16)
_cell_measurement_reflns_used 94
_cell_measurement_temperature 173(2)
_cell_volume 1349.1(2)
_computing_cell_refinement 'Bruker SMART'
_computing_data_collection 'Bruker SMART'
_computing_data_reduction 'Bruker SHELXTL'
_computing_molecular_graphics 'Bruker SHELXTL'
_computing_publication_material 'Bruker SHELXTL'
_computing_structure_refinement 'SHELXL-97 (Sheldrick, 1997)'
_computing_structure_solution 'SHELXS-97 (Sheldrick, 1990)'
_diffrn_ambient_temperature 173(2)
_diffrn_measured_fraction_theta_full 0.995
_diffrn_measured_fraction_theta_max 0.995
_diffrn_measurement_device_type 'CCD area detector'
_diffrn_measurement_method 'phi and omega scans'
_diffrn_radiation_monochromator graphite
_diffrn_radiation_source 'fine-focus sealed tube'
_diffrn_radiation_type MoK\a
_diffrn_radiation_wavelength 0.71073
_diffrn_reflns_av_R_equivalents 0.0313
_diffrn_reflns_av_sigmaI/netI 0.0420
_diffrn_reflns_limit_h_max 16
_diffrn_reflns_limit_h_min -16
_diffrn_reflns_limit_k_max 8
_diffrn_reflns_limit_k_min -9
_diffrn_reflns_limit_l_max 12
_diffrn_reflns_limit_l_min -19
_diffrn_reflns_number 8394
_diffrn_reflns_theta_full 27.51
_diffrn_reflns_theta_max 27.51
_diffrn_reflns_theta_min 1.58
_diffrn_standards_decay_% none
_exptl_absorpt_coefficient_mu 0.495
_exptl_absorpt_correction_T_max 1
_exptl_absorpt_correction_T_min 0.827246
_exptl_absorpt_correction_type multi-scan
_exptl_crystal_colour colourless
_exptl_crystal_density_diffrn 1.571
_exptl_crystal_density_method 'not measured'
_exptl_crystal_description block
_exptl_crystal_F_000 656
_exptl_crystal_size_max 0.4
_exptl_crystal_size_mid 0.3
_exptl_crystal_size_min 0.3
_refine_diff_density_max 0.697
_refine_diff_density_min -0.355
_refine_diff_density_rms 0.077
_refine_ls_extinction_method none
_refine_ls_goodness_of_fit_ref 0.930
_refine_ls_hydrogen_treatment mixed
_refine_ls_matrix_type full
_refine_ls_number_parameters 194
_refine_ls_number_reflns 3095
_refine_ls_number_restraints 0
_refine_ls_restrained_S_all 0.930
_refine_ls_R_factor_all 0.0599
_refine_ls_R_factor_gt 0.0407
_refine_ls_shift/su_max 0.032
_refine_ls_shift/su_mean 0.002
_refine_ls_structure_factor_coef Fsqd
_refine_ls_weighting_details 'calc w=1/[\s^2^(Fo^2^)+(0.0757P)^2^+0.0000P] where P=(Fo^2^+2Fc^2^)/3'
_refine_ls_weighting_scheme calc
_refine_ls_wR_factor_gt 0.1126
_refine_ls_wR_factor_ref 0.1189
_reflns_number_gt 2123
_reflns_number_total 3095
_reflns_threshold_expression >2sigma(I)
_cod_data_source_file cg050362osi20050725_015150.cif
_cod_data_source_block 12
_cod_depositor_comments
;
The following automatic conversions were performed:

'_symmetry_cell_setting' value 'Monoclinic' changed to 'monoclinic'
according to /home/saulius/struct/CIF-dictionaries/cif_core.dic
dictionary named 'cif_core.dic' version 2.4.1 from 2010-06-29.

Automatic conversion script
Id: cif_fix_values 1715 2011-07-08 13:25:40Z adriana 
;
_cod_original_sg_symbol_H-M P2(1)/c
_cod_database_code 4504606

loop_
_symmetry_equiv_pos_as_xyz
'x, y, z'
'-x, y+1/2, -z+1/2'
'-x, -y, -z'
'x, -y-1/2, z-1/2'

loop_
_atom_site_label
_atom_site_type_symbol
_atom_site_fract_x
_atom_site_fract_y
_atom_site_fract_z
_atom_site_U_iso_or_equiv
_atom_site_adp_type
_atom_site_occupancy
_atom_site_symmetry_multiplicity
_atom_site_calc_flag
_atom_site_refinement_flags
_atom_site_disorder_assembly
_atom_site_disorder_group
C1A C 0.88470(17) -0.7656(3) -0.10541(16) 0.0263(5) Uani 1 1 d . B .
H1AB H 0.8935 -0.7185 -0.1633 0.032 Uiso 1 1 calc R . .
C2A C 0.88187(17) -0.6430(3) -0.03291(15) 0.0241(5) Uani 1 1 d . . .
H2AB H 0.8884 -0.5128 -0.0415 0.029 Uiso 1 1 calc R . .
C3A C 0.86920(16) -0.7165(3) 0.05301(15) 0.0207(5) Uani 1 1 d . . .
C4A C 0.86009(16) -0.9121(3) 0.06401(15) 0.0239(5) Uani 1 1 d . . .
H4AA H 0.8525 -0.9636 0.1212 0.029 Uiso 1 1 calc R . .
C5A C 0.86244(17) -1.0280(3) -0.01039(16) 0.0272(5) Uani 1 1 d . B .
H5AA H 0.8556 -1.1587 -0.0041 0.033 Uiso 1 1 calc R . .
C6A C 0.85942(16) -0.5907(3) 0.13360(14) 0.0192(4) Uani 1 1 d . . .
C7A C 0.64340(17) 0.0188(3) 0.23560(16) 0.0254(5) Uani 1 1 d . . .
H7AA H 0.6520 0.1494 0.2309 0.030 Uiso 1 1 calc R . .
C8A C 0.64020(16) -0.0926(3) 0.15896(15) 0.0215(5) Uani 1 1 d . . .
H8AA H 0.6459 -0.0387 0.1020 0.026 Uiso 1 1 calc R . .
C9A C 0.62827(15) -0.2878(3) 0.16909(14) 0.0182(4) Uani 1 1 d . . .
C10A C 0.61907(17) -0.3660(3) 0.25418(15) 0.0218(5) Uani 1 1 d . . .
H10A H 0.6110 -0.4963 0.2611 0.026 Uiso 1 1 calc R . .
C11A C 0.62210(17) -0.2478(3) 0.32872(15) 0.0254(5) Uani 1 1 d . . .
H11A H 0.6159 -0.2976 0.3864 0.031 Uiso 1 1 calc R . .
C12A C 0.63077(16) -0.4107(3) 0.08647(15) 0.0205(5) Uani 1 1 d . B .
O1A O 0.89419(13) -0.4176(2) 0.12102(11) 0.0273(4) Uani 1 1 d . . .
H1A H 0.8860 -0.3541 0.1666 0.072(12) Uiso 1 1 calc R . .
O2A O 0.81996(12) -0.6457(2) 0.20207(11) 0.0280(4) Uani 1 1 d . . .
O3A O 0.58918(13) -0.5798(2) 0.09737(11) 0.0276(4) Uani 1 1 d . . .
O4A O 0.67005(13) -0.3570(2) 0.01775(11) 0.0288(4) Uani 1 1 d . . .
N1A N 0.87477(14) -0.9510(3) -0.09242(13) 0.0261(4) Uani 1 1 d . . .
H1 H 0.8763 -1.0252 -0.1385 0.031 Uiso 1 1 calc R A 2
N2A N 0.63399(14) -0.0621(3) 0.31700(13) 0.0243(4) Uani 1 1 d . . .
H2AA H 0.6358 0.0100 0.3639 0.029 Uiso 1 1 calc R . .
Cl1 Cl 0.61198(4) -0.80565(7) -0.06745(4) 0.02167(16) Uani 0.9696(10) 1 d P B 1
Cl2 Cl 0.89782(4) -1.30844(7) -0.21103(4) 0.02389(16) Uani 0.9696(10) 1 d P B 1
Cl2A Cl 0.8881(14) -1.195(2) -0.1536(12) 0.02389(16) Uani 0.0304(10) 1 d P B 2
Cl1A Cl 0.5990(14) -0.694(2) -0.0078(12) 0.02167(16) Uani 0.0304(10) 1 d P B 2
H3 H 0.612(3) -0.663(6) 0.054(3) 0.120(18) Uiso 1 1 d . . .

loop_
_atom_site_aniso_label
_atom_site_aniso_U_11
_atom_site_aniso_U_22
_atom_site_aniso_U_33
_atom_site_aniso_U_23
_atom_site_aniso_U_13
_atom_site_aniso_U_12
C1A 0.0312(12) 0.0269(12) 0.0209(13) 0.0017(9) 0.0005(9) -0.0037(10)
C2A 0.0276(12) 0.0278(12) 0.0169(12) 0.0017(9) 0.0021(9) -0.0042(9)
C3A 0.0194(10) 0.0251(12) 0.0176(11) 0.0000(9) 0.0013(8) 0.0001(9)
C4A 0.0255(11) 0.0245(12) 0.0217(12) 0.0021(9) 0.0019(9) 0.0002(9)
C5A 0.0312(12) 0.0222(12) 0.0284(13) 0.0005(9) 0.0026(10) 0.0016(10)
C6A 0.0197(10) 0.0210(11) 0.0167(11) 0.0015(9) -0.0014(8) 0.0022(8)
C7A 0.0260(12) 0.0215(12) 0.0288(13) -0.0014(9) 0.0039(10) -0.0013(9)
C8A 0.0237(11) 0.0215(11) 0.0194(12) 0.0030(9) 0.0031(9) -0.0003(9)
C9A 0.0182(10) 0.0216(11) 0.0149(11) -0.0002(8) 0.0011(8) 0.0003(8)
C10A 0.0286(12) 0.0184(11) 0.0184(12) 0.0027(8) 0.0002(9) 0.0005(9)
C11A 0.0284(11) 0.0297(12) 0.0183(12) -0.0013(10) 0.0020(9) 0.0007(10)
C12A 0.0237(11) 0.0219(11) 0.0159(11) 0.0005(9) -0.0012(9) 0.0029(9)
O1A 0.0413(10) 0.0224(8) 0.0184(9) -0.0022(7) 0.0027(7) -0.0035(7)
O2A 0.0336(9) 0.0316(9) 0.0189(9) 0.0000(7) 0.0049(7) -0.0020(7)
O3A 0.0398(10) 0.0240(9) 0.0193(9) -0.0035(7) 0.0057(7) -0.0054(7)
O4A 0.0396(10) 0.0316(9) 0.0154(8) 0.0003(6) 0.0057(7) -0.0032(7)
N1A 0.0287(10) 0.0262(10) 0.0235(11) -0.0078(8) 0.0027(8) -0.0016(8)
N2A 0.0257(10) 0.0281(11) 0.0193(10) -0.0071(8) 0.0031(8) 0.0004(8)
Cl1 0.0305(3) 0.0172(3) 0.0172(3) -0.00235(19) -0.0005(2) 0.0003(2)
Cl2 0.0344(3) 0.0184(3) 0.0188(3) 0.0021(2) 0.0002(2) 0.0019(2)
Cl2A 0.0344(3) 0.0184(3) 0.0188(3) 0.0021(2) 0.0002(2) 0.0019(2)
Cl1A 0.0305(3) 0.0172(3) 0.0172(3) -0.00235(19) -0.0005(2) 0.0003(2)

loop_
_atom_type_symbol
_atom_type_description
_atom_type_scat_dispersion_real
_atom_type_scat_dispersion_imag
_atom_type_scat_source
C C 0.0033 0.0016 'International Tables Vol C Tables 4.2.6.8 and 6.1.1.4'
H H 0.0000 0.0000 'International Tables Vol C Tables 4.2.6.8 and 6.1.1.4'
N N 0.0061 0.0033 'International Tables Vol C Tables 4.2.6.8 and 6.1.1.4'
O O 0.0106 0.0060 'International Tables Vol C Tables 4.2.6.8 and 6.1.1.4'
Cl Cl 0.1484 0.1585 'International Tables Vol C Tables 4.2.6.8 and 6.1.1.4'

loop_
_geom_angle_atom_site_label_1
_geom_angle_atom_site_label_2
_geom_angle_atom_site_label_3
_geom_angle
N1A C1A C2A 119.9(2)
C1A C2A C3A 119.2(2)
C2A C3A C4A 119.3(2)
C2A C3A C6A 121.8(2)
C4A C3A C6A 118.9(2)
C5A C4A C3A 119.3(2)
N1A C5A C4A 119.5(2)
O2A C6A O1A 124.8(2)
O2A C6A C3A 121.8(2)
O1A C6A C3A 113.39(18)
N2A C7A C8A 119.8(2)
C7A C8A C9A 118.2(2)
C10A C9A C8A 120.3(2)
C10A C9A C12A 121.2(2)
C8A C9A C12A 118.42(19)
C11A C10A C9A 119.1(2)
N2A C11A C10A 119.2(2)
O4A C12A O3A 124.7(2)
O4A C12A C9A 121.8(2)
O3A C12A C9A 113.57(19)
C12A O3A Cl1A 105.1(6)
C1A N1A C5A 122.9(2)
C1A N1A Cl2A 142.0(5)
C5A N1A Cl2A 94.5(5)
C11A N2A C7A 123.3(2)

loop_
_geom_bond_atom_site_label_1
_geom_bond_atom_site_label_2
_geom_bond_distance
C1A N1A 1.327(3)
C1A C2A 1.380(3)
C2A C3A 1.389(3)
C3A C4A 1.393(3)
C3A C6A 1.496(3)
C4A C5A 1.373(3)
C5A N1A 1.346(3)
C6A O2A 1.216(3)
C6A O1A 1.315(3)
C7A N2A 1.343(3)
C7A C8A 1.379(3)
C8A C9A 1.393(3)
C9A C10A 1.385(3)
C9A C12A 1.500(3)
C10A C11A 1.382(3)
C11A N2A 1.330(3)
C12A O4A 1.215(3)
C12A O3A 1.320(3)
O3A Cl1A 1.760(18)
N1A Cl2A 1.955(18)
